data_4333270
loop_
_publ_author_name
'Zheng, Yan-Zhen'
'Xue, Wei'
'Zhang, Wei-Xiong'
'Tong, Ming-Liang'
'Chen, Xiao-Ming'

_publ_section_title
;
 From Pseudo to TrueC3Symmetry:&#x00A0; Magnetic Anisotropy Enhanced by
 Site-Specific Ligand Substitution in Two Mn15-Carboxylate Clusters
;
_journal_issue 16
_journal_name_full 'Inorganic Chemistry'
_journal_page_first 6437
_journal_page_last 6443
_journal_paper_doi 10.1021/ic7004584
_journal_volume 46
_journal_year 2007
_chemical_formula_sum 'C92.5 H178 Mn15 O58'
_chemical_formula_weight 3042.45
_chemical_name_systematic
; 
 ? 
;
_space_group_IT_number 147
_symmetry_cell_setting trigonal
_symmetry_space_group_name_Hall '-P 3'
_symmetry_space_group_name_H-M 'P -3'
_atom_sites_solution_hydrogens geom
_atom_sites_solution_primary direct
_atom_sites_solution_secondary difmap
_audit_creation_method SHELXL-97
_cell_angle_alpha 90.00
_cell_angle_beta 90.00
_cell_angle_gamma 120.00
_cell_formula_units_Z 2
_cell_length_a 23.6136(12)
_cell_length_b 23.6136(12)
_cell_length_c 13.4921(15)
_cell_measurement_temperature 100(2)
_cell_volume 6515.3(9)
_computing_cell_refinement 'Bruker SMART'
_computing_data_collection 'Bruker SMART'
_computing_data_reduction 'Bruker SAINT'
_computing_molecular_graphics 'Bruker SHELXTL'
_computing_publication_material 'Bruker SHELXTL'
_computing_structure_refinement 'SHELXL-97 (Sheldrick, 1997)'
_computing_structure_solution 'SHELXS-97 (Sheldrick, 1990)'
_diffrn_ambient_temperature 100(2)
_diffrn_measured_fraction_theta_full 0.992
_diffrn_measured_fraction_theta_max 0.992
_diffrn_measurement_device_type 'CCD area detector'
_diffrn_measurement_method 'phi and omega scans'
_diffrn_radiation_monochromator graphite
_diffrn_radiation_source 'fine-focus sealed tube'
_diffrn_radiation_type MoK\a
_diffrn_radiation_wavelength 0.71073
_diffrn_reflns_av_R_equivalents 0.0341
_diffrn_reflns_av_sigmaI/netI 0.0414
_diffrn_reflns_limit_h_max 28
_diffrn_reflns_limit_h_min -27
_diffrn_reflns_limit_k_max 27
_diffrn_reflns_limit_k_min -28
_diffrn_reflns_limit_l_max 16
_diffrn_reflns_limit_l_min -7
_diffrn_reflns_number 23515
_diffrn_reflns_theta_full 25.00
_diffrn_reflns_theta_max 25.00
_diffrn_reflns_theta_min 1.72
_exptl_absorpt_coefficient_mu 1.485
_exptl_absorpt_correction_T_max 0.8657
_exptl_absorpt_correction_T_min 0.5484
_exptl_absorpt_correction_type multi-scan
_exptl_absorpt_process_details SADABS
_exptl_crystal_colour black
_exptl_crystal_density_diffrn 1.551
_exptl_crystal_density_method 'not measured'
_exptl_crystal_description prism
_exptl_crystal_F_000 3144
_exptl_crystal_size_max 0.46
_exptl_crystal_size_mid 0.11
_exptl_crystal_size_min 0.10
_refine_diff_density_max 0.792
_refine_diff_density_min -0.456
_refine_diff_density_rms 0.099
_refine_ls_extinction_method none
_refine_ls_goodness_of_fit_ref 1.031
_refine_ls_hydrogen_treatment constr
_refine_ls_matrix_type full
_refine_ls_number_parameters 513
_refine_ls_number_reflns 7610
_refine_ls_number_restraints 11
_refine_ls_restrained_S_all 1.116
_refine_ls_R_factor_all 0.0824
_refine_ls_R_factor_gt 0.0589
_refine_ls_shift/su_max 0.001
_refine_ls_shift/su_mean 0.000
_refine_ls_structure_factor_coef Fsqd
_refine_ls_weighting_details 'calc w=1/[\s^2^(Fo^2^)+(0.0915P)^2^+9.6331P] where P=(Fo^2^+2Fc^2^)/3'
_refine_ls_weighting_scheme calc
_refine_ls_wR_factor_gt 0.1517
_refine_ls_wR_factor_ref 0.1720
_reflns_number_gt 5565
_reflns_number_total 7610
_reflns_threshold_expression >2sigma(I)
_cod_data_source_file ic7004584sup1.cif
_cod_data_source_block compound_2
_cod_depositor_comments
;
The following automatic conversions were performed:

'_symmetry_cell_setting' value 'Trigonal' changed to 'trigonal'
according to /home/saulius/struct/CIF-dictionaries/cif_core.dic
dictionary named 'cif_core.dic' version 2.4.2 from 2011-04-26.

Automatic conversion script
Id: cif_fix_values 1891 2012-01-12 08:04:46Z andrius 
;
_cod_original_sg_symbol_H-M P-3
_cod_original_formula_sum 'C92.50 H178 Mn15 O58'
_cod_database_code 4333270

loop_
_symmetry_equiv_pos_as_xyz
'x, y, z'
'-y, x-y, z'
'-x+y, -x, z'
'-x, -y, -z'
'y, -x+y, -z'
'x-y, x, -z'

loop_
_atom_site_label
_atom_site_type_symbol
_atom_site_fract_x
_atom_site_fract_y
_atom_site_fract_z
_atom_site_U_iso_or_equiv
_atom_site_adp_type
_atom_site_occupancy
_atom_site_symmetry_multiplicity
_atom_site_calc_flag
_atom_site_refinement_flags
_atom_site_disorder_assembly
_atom_site_disorder_group
Mn1 Mn 0.63650(4) 0.25236(4) 0.16169(6) 0.0427(2) Uani 1 1 d . . .
Mn2 Mn 0.51066(4) 0.23203(4) 0.16022(6) 0.0465(2) Uani 1 1 d . . .
Mn3 Mn 0.42631(4) 0.17792(4) 0.32182(6) 0.0430(2) Uani 1 1 d . . .
Mn4 Mn 0.52756(4) 0.11925(4) 0.29244(7) 0.0453(2) Uani 1 1 d . . .
Mn5 Mn 0.66144(4) 0.14116(4) 0.29062(7) 0.0460(2) Uani 1 1 d . A .
O1 O 0.6667 0.3333 0.0915(5) 0.0468(15) Uani 1 3 d S . .
O2 O 0.58843(16) 0.28289(15) 0.2327(3) 0.0383(8) Uani 1 1 d . . .
O3 O 0.56138(18) 0.20792(18) 0.0865(3) 0.0474(9) Uani 0.09 1 d PD A 1
C33 C 0.565(3) 0.217(3) -0.0163(10) 0.033(12) Uiso 0.09 1 d PD A 1
H33A H 0.5930 0.2023 -0.0452 0.050 Uiso 0.09 1 calc PR A 1
H33B H 0.5824 0.2636 -0.0310 0.050 Uiso 0.09 1 calc PR A 1
H33C H 0.5206 0.1918 -0.0447 0.050 Uiso 0.09 1 calc PR A 1
O7' O 0.68966(18) 0.22872(18) 0.0851(3) 0.0496(9) Uani 0.42 1 d P A 1
C25' C 0.4645(12) 0.1256(13) 0.7471(19) 0.051(6) Uiso 0.25 1 d P A 1
H25C H 0.4245 0.0821 0.7513 0.062 Uiso 0.25 1 calc PR A 1
H25D H 0.4589 0.1557 0.7917 0.062 Uiso 0.25 1 calc PR A 1
C26' C 0.5216(13) 0.1201(15) 0.781(2) 0.068(7) Uiso 0.25 1 d P A 1
H26C H 0.5190 0.0803 0.7519 0.082 Uiso 0.25 1 calc PR A 1
H26D H 0.5202 0.1157 0.8539 0.082 Uiso 0.25 1 calc PR A 1
C27' C 0.5871(11) 0.1810(12) 0.7496(17) 0.045(5) Uiso 0.25 1 d P A 1
H27C H 0.5930 0.2189 0.7893 0.054 Uiso 0.25 1 calc PR A 1
H27D H 0.6233 0.1731 0.7666 0.054 Uiso 0.25 1 calc PR A 1
O3' O 0.56138(18) 0.20792(18) 0.0865(3) 0.0474(9) Uani 0.91 1 d P A 2
O7 O 0.68966(18) 0.22872(18) 0.0851(3) 0.0496(9) Uani 0.58 1 d P A 2
C29 C 0.6919(4) 0.2352(4) -0.0236(6) 0.039(2) Uiso 0.58 1 d P A 2
H29A H 0.7214 0.2212 -0.0510 0.058 Uiso 0.58 1 calc PR A 2
H29B H 0.7078 0.2810 -0.0414 0.058 Uiso 0.58 1 calc PR A 2
H29C H 0.6479 0.2078 -0.0508 0.058 Uiso 0.58 1 calc PR A 2
C25 C 0.4831(5) 0.1597(5) 0.7707(8) 0.071(3) Uiso 0.75 1 d P A 2
H25A H 0.4857 0.2018 0.7876 0.085 Uiso 0.75 1 calc PR A 2
H25B H 0.4452 0.1245 0.8062 0.085 Uiso 0.75 1 calc PR A 2
C26 C 0.5432(5) 0.1613(6) 0.8040(9) 0.082(3) Uiso 0.75 1 d P A 2
H26A H 0.5404 0.1189 0.7891 0.098 Uiso 0.75 1 calc PR A 2
H26B H 0.5480 0.1682 0.8766 0.098 Uiso 0.75 1 calc PR A 2
C27 C 0.6026(5) 0.2162(6) 0.7519(8) 0.077(3) Uiso 0.75 1 d P A 2
H27A H 0.6433 0.2184 0.7759 0.093 Uiso 0.75 1 calc PR A 2
H27B H 0.6054 0.2588 0.7646 0.093 Uiso 0.75 1 calc PR A 2
O4 O 0.48361(17) 0.16151(17) 0.2462(3) 0.0437(9) Uani 1 1 d . A .
O5 O 0.46558(17) 0.25693(17) 0.2512(3) 0.0438(9) Uani 1 1 d . . .
O6 O 0.61272(16) 0.18153(16) 0.2498(3) 0.0423(8) Uani 1 1 d . A .
O8 O 0.5165(2) 0.0785(2) 0.1280(4) 0.0710(13) Uani 0.50 1 d P A 1
H8A H 0.5558 0.0989 0.0903 0.085 Uiso 0.50 1 d PR A 1
C30 C 0.4596(6) 0.0368(6) 0.0806(11) 0.066(4) Uani 0.50 1 d P A 1
H30A H 0.4691 0.0308 0.0119 0.099 Uiso 0.50 1 calc PR A 1
H30B H 0.4304 0.0550 0.0813 0.099 Uiso 0.50 1 calc PR A 1
H30C H 0.4385 -0.0056 0.1147 0.099 Uiso 0.50 1 calc PR A 1
O10 O 0.6436(3) 0.0875(3) 0.1439(4) 0.0890(17) Uani 0.50 1 d P A 1
H10C H 0.5989 0.0583 0.1295 0.107 Uiso 0.50 1 calc PR A 1
C32 C 0.6832(8) 0.0897(7) 0.0775(11) 0.072(4) Uani 0.50 1 d P A 1
H32A H 0.7280 0.1227 0.0957 0.109 Uiso 0.50 1 calc PR A 1
H32B H 0.6719 0.1013 0.0137 0.109 Uiso 0.50 1 calc PR A 1
H32C H 0.6801 0.0469 0.0723 0.109 Uiso 0.50 1 calc PR A 1
O8' O 0.5165(2) 0.0785(2) 0.1280(4) 0.0710(13) Uani 0.50 1 d P A 2
H8'A H 0.5492 0.0757 0.0950 0.085 Uiso 0.50 1 d PR A 2
H8'B H 0.4817 0.0636 0.0912 0.085 Uiso 0.50 1 d PR A 2
O10' O 0.6436(3) 0.0875(3) 0.1439(4) 0.0890(17) Uani 0.50 1 d P A 2
H10D H 0.6067 0.0712 0.1153 0.107 Uiso 0.50 1 d PR A 2
H10E H 0.6742 0.0831 0.1169 0.107 Uiso 0.50 1 d PR A 2
O3W O 0.4242(8) -0.0339(9) 0.0281(14) 0.103(5) Uiso 0.33 1 d PD B 2
H3WA H 0.4139 -0.0501 0.0742 0.123 Uiso 0.33 1 d PRD B 2
H3WB H 0.4404 -0.0002 -0.0252 0.123 Uiso 0.33 1 d PRD B 2
O9 O 0.57357(17) 0.07391(17) 0.3257(3) 0.0513(10) Uani 1 1 d . A .
O11 O 0.43566(19) 0.1861(2) 0.0760(3) 0.0547(10) Uani 1 1 d . . .
O12 O 0.35817(19) 0.13905(19) 0.1937(3) 0.0546(10) Uani 1 1 d . A .
O13 O 0.38911(18) 0.29839(18) 0.3376(3) 0.0526(10) Uani 1 1 d . . .
O14 O 0.36560(18) 0.19810(18) 0.3891(3) 0.0491(9) Uani 1 1 d . A .
O15 O 0.38247(18) 0.08830(17) 0.3732(3) 0.0489(9) Uani 1 1 d . A .
O16 O 0.44313(17) 0.04379(17) 0.3272(3) 0.0512(10) Uani 1 1 d . A .
O17 O 0.48786(18) 0.21099(17) 0.4509(3) 0.0451(9) Uani 1 1 d . A .
O18 O 0.54237(17) 0.15661(17) 0.4450(3) 0.0439(9) Uani 1 1 d . A .
O1W O 0.66861(17) 0.17391(17) 0.4451(3) 0.0465(9) Uani 1 1 d . . .
H1WA H 0.6362 0.1740 0.4721 0.056 Uiso 1 1 d R A .
H1WB H 0.7037 0.1864 0.4776 0.056 Uiso 1 1 d R . .
C1 C 0.3751(3) 0.1509(3) 0.1072(5) 0.0526(15) Uani 1 1 d . A .
C2 C 0.3252(3) 0.1237(3) 0.0245(5) 0.0605(17) Uani 1 1 d . . .
H2A H 0.3345 0.1601 -0.0225 0.073 Uiso 1 1 calc R A .
C3 C 0.3313(4) 0.0727(4) -0.0302(5) 0.080(2) Uani 1 1 d . A .
H3A H 0.3244 0.0372 0.0160 0.096 Uiso 1 1 calc R . .
H3B H 0.3759 0.0918 -0.0579 0.096 Uiso 1 1 calc R . .
C4 C 0.2812(4) 0.0444(5) -0.1143(6) 0.095(3) Uani 1 1 d . . .
H4A H 0.2915 0.0786 -0.1648 0.114 Uiso 1 1 calc R A .
H4B H 0.2839 0.0081 -0.1465 0.114 Uiso 1 1 calc R . .
C5 C 0.2130(4) 0.0196(4) -0.0760(6) 0.080(2) Uani 1 1 d . A .
H5A H 0.1820 0.0042 -0.1324 0.096 Uiso 1 1 calc R . .
H5B H 0.2009 -0.0182 -0.0316 0.096 Uiso 1 1 calc R . .
C6 C 0.2075(4) 0.0698(4) -0.0223(6) 0.088(2) Uani 1 1 d . . .
H6A H 0.1626 0.0513 0.0042 0.106 Uiso 1 1 calc R A .
H6B H 0.2156 0.1059 -0.0681 0.106 Uiso 1 1 calc R . .
C7 C 0.2565(3) 0.0964(4) 0.0629(6) 0.078(2) Uani 1 1 d . A .
H7A H 0.2526 0.1311 0.0979 0.094 Uiso 1 1 calc R . .
H7B H 0.2466 0.0609 0.1108 0.094 Uiso 1 1 calc R . .
C8 C 0.3525(3) 0.2435(3) 0.3760(4) 0.0469(13) Uani 1 1 d . . .
C9 C 0.2847(3) 0.2274(3) 0.4098(4) 0.0493(14) Uani 1 1 d . A .
H9A H 0.2803 0.2142 0.4810 0.059 Uiso 1 1 calc R . .
C10 C 0.2729(3) 0.2852(3) 0.4033(5) 0.0543(15) Uani 1 1 d . . .
H10A H 0.2782 0.3005 0.3338 0.065 Uiso 1 1 calc R A .
H10B H 0.3057 0.3217 0.4442 0.065 Uiso 1 1 calc R . .
C11 C 0.2043(3) 0.2659(4) 0.4394(5) 0.0690(19) Uani 1 1 d . A .
H11A H 0.2003 0.2546 0.5107 0.083 Uiso 1 1 calc R . .
H11B H 0.1968 0.3034 0.4315 0.083 Uiso 1 1 calc R . .
C12 C 0.1530(3) 0.2079(4) 0.3812(6) 0.071(2) Uani 1 1 d . . .
H12A H 0.1091 0.1951 0.4077 0.086 Uiso 1 1 calc R A .
H12B H 0.1544 0.2208 0.3110 0.086 Uiso 1 1 calc R . .
C13 C 0.1637(3) 0.1498(4) 0.3865(6) 0.073(2) Uani 1 1 d . A .
H13A H 0.1313 0.1142 0.3439 0.088 Uiso 1 1 calc R . .
H13B H 0.1572 0.1335 0.4555 0.088 Uiso 1 1 calc R . .
C14 C 0.2331(3) 0.1691(3) 0.3522(5) 0.0615(17) Uani 1 1 d . . .
H14A H 0.2402 0.1315 0.3614 0.074 Uiso 1 1 calc R A .
H14B H 0.2376 0.1799 0.2807 0.074 Uiso 1 1 calc R . .
C15 C 0.3899(3) 0.0408(3) 0.3496(4) 0.0457(13) Uani 1 1 d . . .
C16 C 0.3282(3) -0.0253(3) 0.3431(5) 0.0521(14) Uani 1 1 d . A .
H16A H 0.3016 -0.0307 0.4037 0.063 Uiso 1 1 calc R . .
C17 C 0.2891(4) -0.0237(3) 0.2529(7) 0.097(3) Uani 1 1 d . . .
H17A H 0.3105 -0.0249 0.1904 0.117 Uiso 1 1 calc R A 1
H17B H 0.2858 0.0165 0.2536 0.117 Uiso 1 1 calc R A 1
C18 C 0.2198(7) -0.0859(6) 0.2624(18) 0.058(5) Uiso 0.52(4) 1 d P A 1
H18A H 0.1889 -0.0852 0.2135 0.069 Uiso 0.52(4) 1 calc PR A 1
H18B H 0.2017 -0.0899 0.3299 0.069 Uiso 0.52(4) 1 calc PR A 1
C18' C 0.2332(9) -0.0869(7) 0.219(2) 0.064(6) Uiso 0.48(4) 1 d P A 2
H18C H 0.1931 -0.0915 0.2500 0.077 Uiso 0.48(4) 1 calc PR A 2
H18D H 0.2289 -0.0842 0.1469 0.077 Uiso 0.48(4) 1 calc PR A 2
C19 C 0.2350(4) -0.1443(3) 0.2392(6) 0.081(2) Uani 1 1 d . . .
H19A H 0.1939 -0.1866 0.2315 0.098 Uiso 1 1 calc R A 1
H19B H 0.2613 -0.1352 0.1780 0.098 Uiso 1 1 calc R A 1
C20 C 0.2726(3) -0.1455(3) 0.3278(7) 0.085(3) Uani 1 1 d . A .
H20A H 0.2806 -0.1828 0.3221 0.102 Uiso 1 1 calc R . .
H20B H 0.2464 -0.1520 0.3885 0.102 Uiso 1 1 calc R . .
C21 C 0.3376(3) -0.0822(3) 0.3366(7) 0.083(3) Uani 1 1 d . . .
H21A H 0.3609 -0.0840 0.3964 0.099 Uiso 1 1 calc R A .
H21B H 0.3650 -0.0774 0.2781 0.099 Uiso 1 1 calc R . .
C22 C 0.5214(2) 0.1888(2) 0.4899(4) 0.0425(12) Uani 1 1 d . . .
C23 C 0.5330(3) 0.2004(3) 0.6009(4) 0.0527(14) Uani 1 1 d . A .
H23A H 0.5379 0.2440 0.6168 0.063 Uiso 1 1 calc R . .
C24 C 0.4720(3) 0.1477(4) 0.6538(5) 0.074(2) Uani 1 1 d . . .
H24A H 0.4392 0.1618 0.6463 0.089 Uiso 1 1 calc R A 1
H24B H 0.4564 0.1082 0.6119 0.089 Uiso 1 1 calc R A 1
C28 C 0.5929(4) 0.1996(5) 0.6383(5) 0.081(2) Uani 1 1 d . . .
H28A H 0.6318 0.2433 0.6285 0.097 Uiso 1 1 calc R A 1
H28B H 0.5992 0.1677 0.5991 0.097 Uiso 1 1 calc R A 1
C31 C 0.5558(5) 0.0303(5) 0.4113(9) 0.061(4) Uiso 0.69(2) 1 d P A 1
H31A H 0.5083 0.0008 0.4122 0.092 Uiso 0.69(2) 1 calc PR A 1
H31B H 0.5693 0.0562 0.4723 0.092 Uiso 0.69(2) 1 calc PR A 1
H31C H 0.5778 0.0045 0.4068 0.092 Uiso 0.69(2) 1 calc PR A 1
C31' C 0.5561(11) 0.0145(11) 0.346(2) 0.067(9) Uiso 0.31(2) 1 d P A 2
H31D H 0.5090 -0.0099 0.3596 0.100 Uiso 0.31(2) 1 calc PR A 2
H31E H 0.5800 0.0131 0.4046 0.100 Uiso 0.31(2) 1 calc PR A 2
H31F H 0.5659 -0.0054 0.2897 0.100 Uiso 0.31(2) 1 calc PR A 2
O2W O 0.6499(11) 0.3368(17) 0.4334(9) 0.070(5) Uani 0.33 1 d PU . .
H2W H 0.6262 0.3106 0.3881 0.104 Uiso 0.67 1 d PR . .
O4W O 0.0000 0.0000 0.373(7) 0.53(6) Uiso 0.50 3 d SP . .
H4WA H 0.0123 -0.0251 0.3987 0.638 Uiso 0.33 1 d PR . .
C34 C 0.0000 0.0000 0.0000 0.51(6) Uiso 1 6 d SD . .
H34A H -0.0314 -0.0427 -0.0237 0.762 Uiso 0.50 1 d PR . .
O19 O 0.0000 0.0000 0.1190(8) 0.47(5) Uiso 0.50 3 d SPD . .
H19D H -0.0355 -0.0033 0.1400 0.709 Uiso 0.17 1 d PR . .

loop_
_atom_site_aniso_label
_atom_site_aniso_U_11
_atom_site_aniso_U_22
_atom_site_aniso_U_33
_atom_site_aniso_U_23
_atom_site_aniso_U_13
_atom_site_aniso_U_12
Mn1 0.0447(5) 0.0437(5) 0.0391(5) -0.0044(4) -0.0021(4) 0.0216(4)
Mn2 0.0438(5) 0.0501(5) 0.0422(5) 0.0004(4) -0.0090(4) 0.0209(4)
Mn3 0.0420(5) 0.0399(4) 0.0460(5) 0.0013(4) -0.0060(4) 0.0195(4)
Mn4 0.0400(4) 0.0346(4) 0.0565(6) -0.0043(4) -0.0109(4) 0.0151(4)
Mn5 0.0430(5) 0.0367(4) 0.0575(6) -0.0087(4) -0.0097(4) 0.0193(4)
O1 0.051(2) 0.051(2) 0.039(4) 0.000 0.000 0.0253(11)
O2 0.0390(18) 0.0362(18) 0.039(2) 0.0006(15) -0.0029(15) 0.0181(15)
O3 0.048(2) 0.053(2) 0.040(2) -0.0083(17) -0.0073(17) 0.0241(18)
O7' 0.054(2) 0.056(2) 0.041(2) -0.0089(18) -0.0044(18) 0.0298(19)
O3' 0.048(2) 0.053(2) 0.040(2) -0.0083(17) -0.0073(17) 0.0241(18)
O7 0.054(2) 0.056(2) 0.041(2) -0.0089(18) -0.0044(18) 0.0298(19)
O4 0.041(2) 0.042(2) 0.045(2) -0.0016(17) -0.0077(16) 0.0188(17)
O5 0.0374(19) 0.044(2) 0.047(2) 0.0028(17) -0.0038(16) 0.0184(16)
O6 0.0410(19) 0.0378(19) 0.047(2) -0.0048(16) -0.0075(16) 0.0188(16)
O8 0.066(3) 0.080(3) 0.071(3) -0.030(3) -0.022(2) 0.040(3)
C30 0.052(7) 0.058(8) 0.081(10) -0.016(7) -0.005(7) 0.022(6)
O10 0.087(4) 0.092(4) 0.100(4) -0.043(3) -0.027(3) 0.053(3)
C32 0.093(11) 0.063(8) 0.072(10) -0.024(7) -0.008(8) 0.047(8)
O8' 0.066(3) 0.080(3) 0.071(3) -0.030(3) -0.022(2) 0.040(3)
O10' 0.087(4) 0.092(4) 0.100(4) -0.043(3) -0.027(3) 0.053(3)
O9 0.043(2) 0.0345(19) 0.072(3) -0.0023(19) -0.0120(19) 0.0163(17)
O11 0.047(2) 0.063(3) 0.045(2) -0.0020(19) -0.0142(18) 0.021(2)
O12 0.051(2) 0.053(2) 0.051(3) 0.004(2) -0.012(2) 0.0194(19)
O13 0.043(2) 0.047(2) 0.069(3) 0.015(2) 0.0054(19) 0.0227(18)
O14 0.047(2) 0.048(2) 0.054(2) 0.0060(18) -0.0024(18) 0.0253(18)
O15 0.052(2) 0.038(2) 0.052(2) 0.0014(17) -0.0032(18) 0.0184(18)
O16 0.039(2) 0.038(2) 0.071(3) 0.0003(19) -0.0110(19) 0.0150(17)
O17 0.049(2) 0.043(2) 0.046(2) -0.0022(17) -0.0119(17) 0.0255(18)
O18 0.041(2) 0.0390(19) 0.050(2) 0.0025(17) -0.0030(17) 0.0190(17)
O1W 0.0392(19) 0.051(2) 0.049(2) -0.0001(18) -0.0034(17) 0.0218(17)
C1 0.055(4) 0.048(3) 0.055(4) -0.001(3) -0.018(3) 0.026(3)
C2 0.062(4) 0.052(4) 0.055(4) 0.009(3) -0.015(3) 0.019(3)
C3 0.075(5) 0.114(6) 0.050(4) -0.017(4) -0.010(4) 0.046(5)
C4 0.087(6) 0.132(7) 0.058(5) -0.030(5) -0.018(4) 0.049(5)
C5 0.071(5) 0.081(5) 0.058(5) -0.008(4) -0.016(4) 0.017(4)
C6 0.067(5) 0.110(6) 0.087(6) -0.019(5) -0.025(4) 0.043(5)
C7 0.066(4) 0.096(5) 0.080(5) -0.030(4) -0.027(4) 0.047(4)
C8 0.043(3) 0.052(3) 0.049(3) -0.003(3) -0.008(3) 0.026(3)
C9 0.047(3) 0.056(3) 0.048(3) 0.006(3) -0.001(3) 0.028(3)
C10 0.056(4) 0.063(4) 0.054(4) 0.001(3) 0.007(3) 0.037(3)
C11 0.065(4) 0.090(5) 0.067(5) 0.011(4) 0.016(4) 0.050(4)
C12 0.053(4) 0.098(5) 0.070(5) 0.023(4) 0.017(3) 0.043(4)
C13 0.047(4) 0.079(5) 0.089(5) 0.016(4) -0.001(4) 0.029(3)
C14 0.051(3) 0.062(4) 0.075(5) 0.011(3) -0.001(3) 0.031(3)
C15 0.042(3) 0.040(3) 0.044(3) -0.003(2) -0.013(2) 0.013(2)
C16 0.043(3) 0.043(3) 0.057(4) -0.010(3) -0.007(3) 0.011(3)
C17 0.092(6) 0.042(4) 0.149(8) -0.003(4) -0.058(6) 0.027(4)
C19 0.081(5) 0.052(4) 0.088(6) -0.010(4) -0.030(4) 0.016(4)
C20 0.061(4) 0.044(4) 0.137(8) 0.004(4) -0.032(5) 0.016(3)
C21 0.053(4) 0.039(3) 0.142(8) 0.009(4) -0.036(4) 0.012(3)
C22 0.035(3) 0.036(3) 0.048(3) 0.006(2) -0.004(2) 0.012(2)
C23 0.054(3) 0.066(4) 0.046(3) 0.003(3) -0.001(3) 0.035(3)
C24 0.072(4) 0.087(5) 0.062(5) 0.024(4) 0.014(4) 0.038(4)
C28 0.080(5) 0.139(7) 0.045(4) -0.004(4) -0.012(4) 0.070(5)
O2W 0.075(11) 0.079(8) 0.051(5) -0.014(8) 0.005(6) 0.036(7)

loop_
_atom_type_symbol
_atom_type_description
_atom_type_scat_dispersion_real
_atom_type_scat_dispersion_imag
_atom_type_scat_source
C C 0.0033 0.0016 'International Tables Vol C Tables 4.2.6.8 and 6.1.1.4'
H H 0.0000 0.0000 'International Tables Vol C Tables 4.2.6.8 and 6.1.1.4'
O O 0.0106 0.0060 'International Tables Vol C Tables 4.2.6.8 and 6.1.1.4'
Mn Mn 0.3368 0.7283 'International Tables Vol C Tables 4.2.6.8 and 6.1.1.4'

loop_
_geom_angle_atom_site_label_1
_geom_angle_atom_site_label_2
_geom_angle_atom_site_label_3
_geom_angle
_geom_angle_site_symmetry_1
_geom_angle_site_symmetry_3
O3 Mn1 O2 84.59(15) . .
O3 Mn1 O6 93.83(16) . .
O2 Mn1 O6 92.81(15) . .
O3 Mn1 O7' 96.96(16) . .
O2 Mn1 O7' 175.12(16) . .
O6 Mn1 O7' 91.70(16) . .
O3 Mn1 O1 93.86(17) . .
O2 Mn1 O1 82.22(15) . .
O6 Mn1 O1 170.4(2) . .
O7' Mn1 O1 93.05(17) . .
O3 Mn1 O2 174.84(16) . 2_655
O2 Mn1 O2 94.9(2) . 2_655
O6 Mn1 O2 91.32(15) . 2_655
O7' Mn1 O2 83.15(15) . 2_655
O1 Mn1 O2 80.98(15) . 2_655
O3 Mn1 Mn2 41.75(12) . .
O2 Mn1 Mn2 42.97(10) . .
O6 Mn1 Mn2 91.88(11) . .
O7' Mn1 Mn2 138.70(12) . .
O1 Mn1 Mn2 90.04(3) . .
O2 Mn1 Mn2 137.85(10) 2_655 .
O3 Mn1 Mn2 138.82(12) . 2_655
O2 Mn1 Mn2 136.13(11) . 2_655
O6 Mn1 Mn2 90.36(11) . 2_655
O7' Mn1 Mn2 41.93(11) . 2_655
O1 Mn1 Mn2 87.62(3) . 2_655
O2 Mn1 Mn2 41.27(10) 2_655 2_655
Mn2 Mn1 Mn2 177.63(4) . 2_655
O3 Mn1 Mn1 134.92(12) . 2_655
O2 Mn1 Mn1 89.12(10) . 2_655
O6 Mn1 Mn1 131.10(11) . 2_655
O7' Mn1 Mn1 86.52(12) . 2_655
O1 Mn1 Mn1 41.08(11) . 2_655
O2 Mn1 Mn1 39.92(10) 2_655 2_655
Mn2 Mn1 Mn1 120.28(4) . 2_655
Mn2 Mn1 Mn1 57.49(3) 2_655 2_655
O3 Mn1 Mn1 88.05(12) . 3_665
O2 Mn1 Mn1 41.15(10) . 3_665
O6 Mn1 Mn1 133.59(11) . 3_665
O7' Mn1 Mn1 134.13(12) . 3_665
O1 Mn1 Mn1 41.08(11) . 3_665
O2 Mn1 Mn1 88.20(10) 2_655 3_665
Mn2 Mn1 Mn1 60.28(4) . 3_665
Mn2 Mn1 Mn1 117.49(3) 2_655 3_665
Mn1 Mn1 Mn1 60.0 2_655 3_665
O3 Mn2 O4 92.60(16) . .
O3 Mn2 O2 84.33(15) . .
O4 Mn2 O2 92.04(15) . .
O3 Mn2 O5 172.08(16) . .
O4 Mn2 O5 83.08(16) . .
O2 Mn2 O5 89.18(15) . .
O3 Mn2 O7 92.54(17) . 3_665
O4 Mn2 O7 173.36(17) . 3_665
O2 Mn2 O7 84.28(15) . 3_665
O5 Mn2 O7 91.32(16) . 3_665
O3 Mn2 O7' 92.54(17) . 3_665
O4 Mn2 O7' 173.36(17) . 3_665
O2 Mn2 O7' 84.28(15) . 3_665
O5 Mn2 O7' 91.32(16) . 3_665
O7 Mn2 O7' 0.0(3) 3_665 3_665
O3 Mn2 O11 93.65(17) . .
O4 Mn2 O11 93.23(16) . .
O2 Mn2 O11 174.44(17) . .
O5 Mn2 O11 93.22(16) . .
O7 Mn2 O11 90.64(17) 3_665 .
O7' Mn2 O11 90.64(17) 3_665 .
O3 Mn2 Mn1 41.65(11) . .
O4 Mn2 Mn1 90.53(11) . .
O2 Mn2 Mn1 42.82(10) . .
O5 Mn2 Mn1 131.44(11) . .
O7 Mn2 Mn1 90.52(12) 3_665 .
O7' Mn2 Mn1 90.52(12) 3_665 .
O11 Mn2 Mn1 135.28(13) . .
O3 Mn2 Mn3 134.53(12) . .
O4 Mn2 Mn3 42.03(11) . .
O2 Mn2 Mn3 97.51(11) . .
O5 Mn2 Mn3 41.93(11) . .
O7 Mn2 Mn3 132.92(12) 3_665 .
O7' Mn2 Mn3 132.92(12) 3_665 .
O11 Mn2 Mn3 87.61(13) . .
Mn1 Mn2 Mn3 122.19(4) . .
O3 Mn2 Mn1 89.61(12) . 3_665
O4 Mn2 Mn1 133.92(11) . 3_665
O2 Mn2 Mn1 42.42(10) . 3_665
O5 Mn2 Mn1 88.65(11) . 3_665
O7 Mn2 Mn1 41.92(11) 3_665 3_665
O7' Mn2 Mn1 41.92(11) 3_665 3_665
O11 Mn2 Mn1 132.56(13) . 3_665
Mn1 Mn2 Mn1 62.22(4) . 3_665
Mn3 Mn2 Mn1 121.82(4) . 3_665
O5 Mn3 O4 83.15(16) . .
O5 Mn3 O14 92.96(16) . .
O4 Mn3 O14 174.80(16) . .
O5 Mn3 O15 170.17(17) . .
O4 Mn3 O15 90.87(16) . .
O14 Mn3 O15 92.49(16) . .
O5 Mn3 O17 98.16(15) . .
O4 Mn3 O17 95.08(15) . .
O14 Mn3 O17 88.88(15) . .
O15 Mn3 O17 90.12(15) . .
O5 Mn3 O12 84.92(15) . .
O4 Mn3 O12 86.57(16) . .
O14 Mn3 O12 89.65(16) . .
O15 Mn3 O12 86.94(15) . .
O17 Mn3 O12 176.65(16) . .
O5 Mn3 Mn2 42.61(11) . .
O4 Mn3 Mn2 41.43(11) . .
O14 Mn3 Mn2 134.08(11) . .
O15 Mn3 Mn2 129.84(12) . .
O17 Mn3 Mn2 105.54(11) . .
O12 Mn3 Mn2 77.62(11) . .
O4 Mn4 O6 98.14(15) . .
O4 Mn4 O9 174.03(18) . .
O6 Mn4 O9 80.03(15) . .
O4 Mn4 O16 88.93(16) . .
O6 Mn4 O16 170.12(16) . .
O9 Mn4 O16 92.24(16) . .
O4 Mn4 O18 96.75(15) . .
O6 Mn4 O18 94.50(14) . .
O9 Mn4 O18 89.08(16) . .
O16 Mn4 O18 91.49(16) . .
O4 Mn4 O8 85.79(16) . .
O6 Mn4 O8 83.69(16) . .
O9 Mn4 O8 88.36(17) . .
O16 Mn4 O8 90.00(18) . .
O18 Mn4 O8 177.08(14) . .
O4 Mn4 Mn5 137.63(12) . .
O6 Mn4 Mn5 39.51(10) . .
O9 Mn4 Mn5 40.66(11) . .
O16 Mn4 Mn5 132.87(11) . .
O18 Mn4 Mn5 89.76(10) . .
O8 Mn4 Mn5 87.38(11) . .
O5 Mn5 O6 96.60(16) 2_655 .
O5 Mn5 O9 175.72(16) 2_655 .
O6 Mn5 O9 79.26(15) . .
O5 Mn5 O13 90.23(16) 2_655 2_655
O6 Mn5 O13 173.16(16) . 2_655
O9 Mn5 O13 93.90(16) . 2_655
O5 Mn5 O1W 96.04(15) 2_655 .
O6 Mn5 O1W 93.28(15) . .
O9 Mn5 O1W 85.36(16) . .
O13 Mn5 O1W 86.09(15) 2_655 .
O5 Mn5 O10 93.0(2) 2_655 .
O6 Mn5 O10 92.16(17) . .
O9 Mn5 O10 86.1(2) . .
O13 Mn5 O10 87.36(18) 2_655 .
O1W Mn5 O10 168.87(19) . .
O5 Mn5 Mn4 135.71(11) 2_655 .
O6 Mn5 Mn4 39.17(11) . .
O9 Mn5 Mn4 40.23(11) . .
O13 Mn5 Mn4 134.01(12) 2_655 .
O1W Mn5 Mn4 86.61(10) . .
O10 Mn5 Mn4 91.50(14) . .
Mn1 O1 Mn1 97.8(2) . 2_655
Mn1 O1 Mn1 97.8(2) . 3_665
Mn1 O1 Mn1 97.8(2) 2_655 3_665
Mn1 O2 Mn2 94.21(16) . .
Mn1 O2 Mn1 98.93(17) . 3_665
Mn2 O2 Mn1 96.31(15) . 3_665
C33 O3 Mn1 120(2) . .
C33 O3 Mn2 119(2) . .
Mn1 O3 Mn2 96.60(17) . .
O3 C33 H33A 109.5 . .
O3 C33 H33B 109.5 . .
H33A C33 H33B 109.5 . .
O3 C33 H33C 109.5 . .
H33A C33 H33C 109.5 . .
H33B C33 H33C 109.5 . .
Mn1 O7' Mn2 96.15(16) . 2_655
C24 C25' C26' 112(2) . .
C24 C25' H25C 109.2 . .
C26' C25' H25C 109.2 . .
C24 C25' H25D 109.2 . .
C26' C25' H25D 109.2 . .
H25C C25' H25D 107.9 . .
C25' C26' C27' 111(2) . .
C25' C26' H26C 109.4 . .
C27' C26' H26C 109.4 . .
C25' C26' H26D 109.4 . .
C27' C26' H26D 109.4 . .
H26C C26' H26D 108.0 . .
C28 C27' C26' 115.5(19) . .
C28 C27' H27C 108.4 . .
C26' C27' H27C 108.4 . .
C28 C27' H27D 108.4 . .
C26' C27' H27D 108.4 . .
H27C C27' H27D 107.5 . .
H29A C29 H29B 109.5 . .
H29A C29 H29C 109.5 . .
H29B C29 H29C 109.5 . .
C26 C25 C24 112.1(8) . .
C26 C25 H25A 109.2 . .
C24 C25 H25A 109.2 . .
C26 C25 H25B 109.2 . .
C24 C25 H25B 109.2 . .
H25A C25 H25B 107.9 . .
C25 C26 C27 110.3(9) . .
C25 C26 H26A 109.6 . .
C27 C26 H26A 109.6 . .
C25 C26 H26B 109.6 . .
C27 C26 H26B 109.6 . .
H26A C26 H26B 108.1 . .
C26 C27 C28 106.3(9) . .
C26 C27 H27A 110.5 . .
C28 C27 H27A 110.5 . .
C26 C27 H27B 110.5 . .
C28 C27 H27B 110.5 . .
H27A C27 H27B 108.7 . .
Mn2 O4 Mn4 130.7(2) . .
Mn2 O4 Mn3 96.55(16) . .
Mn4 O4 Mn3 125.2(2) . .
Mn5 O5 Mn3 128.9(2) 3_665 .
Mn5 O5 Mn2 131.8(2) 3_665 .
Mn3 O5 Mn2 95.46(16) . .
Mn4 O6 Mn1 127.42(18) . .
Mn4 O6 Mn5 101.32(17) . .
Mn1 O6 Mn5 129.52(19) . .
C30 O8 Mn4 126.7(7) . .
C30 O8 H8A 118.3 . .
Mn4 O8 H8A 114.3 . .
C30 O8 H8'A 106.2 . .
Mn4 O8 H8'A 123.6 . .
H8A O8 H8'A 30.5 . .
C30 O8 H8'B 18.2 . .
Mn4 O8 H8'B 125.9 . .
H8A O8 H8'B 112.7 . .
H8'A O8 H8'B 110.5 . .
O8 C30 H30A 109.5 . .
O8 C30 H30B 109.5 . .
H30A C30 H30B 109.5 . .
O8 C30 H30C 109.5 . .
H30A C30 H30C 109.5 . .
H30B C30 H30C 109.5 . .
O8 C30 H8'B 26.8 . .
H30A C30 H8'B 103.6 . .
H30B C30 H8'B 88.0 . .
H30C C30 H8'B 133.9 . .
C32 O10 Mn5 131.4(7) . .
C32 O10 H10C 114.3 . .
Mn5 O10 H10C 114.3 . .
C32 O10 H10D 105.2 . .
Mn5 O10 H10D 120.8 . .
H10C O10 H10D 20.0 . .
C32 O10 H10E 20.9 . .
Mn5 O10 H10E 120.3 . .
H10C O10 H10E 121.4 . .
H10D O10 H10E 118.9 . .
O10 C32 H32A 109.5 . .
O10 C32 H32B 109.5 . .
H32A C32 H32B 109.5 . .
O10 C32 H32C 109.5 . .
H32A C32 H32C 109.5 . .
H32B C32 H32C 109.5 . .
O10 C32 H10E 33.0 . .
H32A C32 H10E 95.4 . .
H32B C32 H10E 141.9 . .
H32C C32 H10E 87.6 . .
H3WA O3W H3WB 163.2 . .
C31' O9 C31 40.2(12) . .
C31' O9 Mn4 134.4(10) . .
C31 O9 Mn4 122.3(5) . .
C31' O9 Mn5 125.3(11) . .
C31 O9 Mn5 125.7(4) . .
Mn4 O9 Mn5 99.11(17) . .
C1 O11 Mn2 124.9(4) . .
C1 O12 Mn3 124.2(4) . .
C8 O13 Mn5 130.8(4) . 3_665
C8 O14 Mn3 131.5(4) . .
C15 O15 Mn3 129.7(4) . .
C15 O16 Mn4 130.0(3) . .
C22 O17 Mn3 129.7(3) . .
C22 O18 Mn4 131.7(3) . .
Mn5 O1W H1WA 119.8 . .
Mn5 O1W H1WB 120.2 . .
H1WA O1W H1WB 120.0 . .
O12 C1 O11 125.5(5) . .
O12 C1 C2 120.7(6) . .
O11 C1 C2 113.7(6) . .
C3 C2 C7 110.1(6) . .
C3 C2 C1 110.0(5) . .
C7 C2 C1 111.8(6) . .
C3 C2 H2A 108.3 . .
C7 C2 H2A 108.3 . .
C1 C2 H2A 108.3 . .
C2 C3 C4 111.0(7) . .
C2 C3 H3A 109.4 . .
C4 C3 H3A 109.4 . .
C2 C3 H3B 109.4 . .
C4 C3 H3B 109.4 . .
H3A C3 H3B 108.0 . .
C5 C4 C3 111.0(6) . .
C5 C4 H4A 109.4 . .
C3 C4 H4A 109.4 . .
C5 C4 H4B 109.4 . .
C3 C4 H4B 109.4 . .
H4A C4 H4B 108.0 . .
C6 C5 C4 111.7(7) . .
C6 C5 H5A 109.3 . .
C4 C5 H5A 109.3 . .
C6 C5 H5B 109.3 . .
C4 C5 H5B 109.3 . .
H5A C5 H5B 107.9 . .
C5 C6 C7 110.6(6) . .
C5 C6 H6A 109.5 . .
C7 C6 H6A 109.5 . .
C5 C6 H6B 109.5 . .
C7 C6 H6B 109.5 . .
H6A C6 H6B 108.1 . .
C2 C7 C6 110.5(7) . .
C2 C7 H7A 109.6 . .
C6 C7 H7A 109.6 . .
C2 C7 H7B 109.6 . .
C6 C7 H7B 109.6 . .
H7A C7 H7B 108.1 . .
O13 C8 O14 126.7(5) . .
O13 C8 C9 118.5(5) . .
O14 C8 C9 114.8(5) . .
C14 C9 C8 109.9(5) . .
C14 C9 C10 111.1(5) . .
C8 C9 C10 113.6(5) . .
C14 C9 H9A 107.3 . .
C8 C9 H9A 107.3 . .
C10 C9 H9A 107.3 . .
C9 C10 C11 110.8(5) . .
C9 C10 H10A 109.5 . .
C11 C10 H10A 109.5 . .
C9 C10 H10B 109.5 . .
C11 C10 H10B 109.5 . .
H10A C10 H10B 108.1 . .
C12 C11 C10 110.7(6) . .
C12 C11 H11A 109.5 . .
C10 C11 H11A 109.5 . .
C12 C11 H11B 109.5 . .
C10 C11 H11B 109.5 . .
H11A C11 H11B 108.1 . .
C13 C12 C11 112.0(6) . .
C13 C12 H12A 109.2 . .
C11 C12 H12A 109.2 . .
C13 C12 H12B 109.2 . .
C11 C12 H12B 109.2 . .
H12A C12 H12B 107.9 . .
C12 C13 C14 110.7(5) . .
C12 C13 H13A 109.5 . .
C14 C13 H13A 109.5 . .
C12 C13 H13B 109.5 . .
C14 C13 H13B 109.5 . .
H13A C13 H13B 108.1 . .
C9 C14 C13 111.6(6) . .
C9 C14 H14A 109.3 . .
C13 C14 H14A 109.3 . .
C9 C14 H14B 109.3 . .
C13 C14 H14B 109.3 . .
H14A C14 H14B 108.0 . .
O15 C15 O16 126.2(5) . .
O15 C15 C16 116.2(5) . .
O16 C15 C16 117.5(5) . .
C21 C16 C15 116.1(5) . .
C21 C16 C17 110.0(6) . .
C15 C16 C17 107.5(5) . .
C21 C16 H16A 107.7 . .
C15 C16 H16A 107.7 . .
C17 C16 H16A 107.7 . .
C18' C17 C16 117.3(9) . .
C18' C17 C18 25.1(8) . .
C16 C17 C18 105.7(9) . .
C18' C17 H17A 85.5 . .
C16 C17 H17A 110.6 . .
C18 C17 H17A 110.6 . .
C18' C17 H17B 120.7 . .
C16 C17 H17B 110.6 . .
C18 C17 H17B 110.6 . .
H17A C17 H17B 108.7 . .
C17 C18 C19 102.2(11) . .
C17 C18 H18A 111.3 . .
C19 C18 H18A 111.3 . .
C17 C18 H18B 111.3 . .
C19 C18 H18B 111.3 . .
H18A C18 H18B 109.2 . .
C19 C18' C17 118.3(11) . .
C19 C18' H18C 107.7 . .
C17 C18' H18C 107.7 . .
C19 C18' H18D 107.7 . .
C17 C18' H18D 107.7 . .
H18C C18' H18D 107.1 . .
C18' C19 C20 118.3(10) . .
C18' C19 C18 24.1(9) . .
C20 C19 C18 104.3(9) . .
C18' C19 H19A 117.8 . .
C20 C19 H19A 110.9 . .
C18 C19 H19A 110.9 . .
C18' C19 H19B 87.0 . .
C20 C19 H19B 110.9 . .
C18 C19 H19B 110.9 . .
H19A C19 H19B 108.9 . .
C19 C20 C21 111.1(6) . .
C19 C20 H20A 109.4 . .
C21 C20 H20A 109.4 . .
C19 C20 H20B 109.4 . .
C21 C20 H20B 109.4 . .
H20A C20 H20B 108.0 . .
C16 C21 C20 111.4(6) . .
C16 C21 H21A 109.4 . .
C20 C21 H21A 109.4 . .
C16 C21 H21B 109.4 . .
C20 C21 H21B 109.4 . .
H21A C21 H21B 108.0 . .
O18 C22 O17 124.8(5) . .
O18 C22 C23 119.6(5) . .
O17 C22 C23 115.5(5) . .
C28 C23 C22 114.3(5) . .
C28 C23 C24 109.9(6) . .
C22 C23 C24 107.5(5) . .
C28 C23 H23A 108.3 . .
C22 C23 H23A 108.3 . .
C24 C23 H23A 108.3 . .
C25' C24 C23 130.0(13) . .
C25' C24 C25 28.6(11) . .
C23 C24 C25 108.1(7) . .
C25' C24 H24A 104.8 . .
C23 C24 H24A 104.8 . .
C25 C24 H24A 97.3 . .
C25' C24 H24B 104.8 . .
C23 C24 H24B 104.8 . .
C25 C24 H24B 132.9 . .
H24A C24 H24B 105.8 . .
C23 C28 C27' 112.1(10) . .
C23 C28 C27 110.1(7) . .
C27' C28 C27 26.7(8) . .
C23 C28 H28A 109.2 . .
C27' C28 H28A 109.2 . .
C27 C28 H28A 85.8 . .
C23 C28 H28B 109.2 . .
C27' C28 H28B 109.2 . .
C27 C28 H28B 130.7 . .
H28A C28 H28B 107.9 . .
O9 C31 H31A 109.5 . .
O9 C31 H31B 109.5 . .
H31A C31 H31B 109.5 . .
O9 C31 H31C 109.5 . .
H31A C31 H31C 109.5 . .
H31B C31 H31C 109.5 . .
O9 C31' H31D 109.5 . .
O9 C31' H31E 109.5 . .
H31D C31' H31E 109.5 . .
O9 C31' H31F 109.5 . .
H31D C31' H31F 109.5 . .
H31E C31' H31F 109.5 . .
O2W O2W O2W 60.000(11) 3_665 2_655
O2W O2W H2W 120.0 3_665 .
O2W O2W H2W 80.3 2_655 .
O19 C34 O19 180.0 4 .
O19 C34 H34A 70.5 4 .
O19 C34 H34A 109.5 . .
C34 O19 H19D 109.5 . .

loop_
_geom_bond_atom_site_label_1
_geom_bond_atom_site_label_2
_geom_bond_distance
_geom_bond_site_symmetry_2
Mn1 O3 1.848(4) .
Mn1 O2 1.883(3) .
Mn1 O6 1.894(4) .
Mn1 O7' 1.912(4) .
Mn1 O1 1.923(3) .
Mn1 O2 1.931(3) 2_655
Mn1 Mn2 2.7630(11) .
Mn1 Mn2 2.8455(11) 2_655
Mn1 Mn1 2.8989(14) 2_655
Mn1 Mn1 2.8989(14) 3_665
Mn2 O3 1.852(4) .
Mn2 O4 1.861(4) .
Mn2 O2 1.889(3) .
Mn2 O5 1.901(4) .
Mn2 O7 1.912(4) 3_665
Mn2 O7' 1.912(4) 3_665
Mn2 O11 1.919(4) .
Mn2 Mn3 2.7945(12) .
Mn2 Mn1 2.8455(11) 3_665
Mn3 O5 1.876(4) .
Mn3 O4 1.883(4) .
Mn3 O14 1.946(4) .
Mn3 O15 1.959(4) .
Mn3 O17 2.149(4) .
Mn3 O12 2.223(4) .
Mn4 O4 1.870(4) .
Mn4 O6 1.892(4) .
Mn4 O9 1.921(4) .
Mn4 O16 1.954(4) .
Mn4 O18 2.198(4) .
Mn4 O8 2.380(4) .
Mn4 Mn5 2.9371(12) .
Mn5 O5 1.862(4) 2_655
Mn5 O6 1.906(3) .
Mn5 O9 1.938(4) .
Mn5 O13 1.962(4) 2_655
Mn5 O1W 2.200(4) .
Mn5 O10 2.273(5) .
O1 Mn1 1.923(3) 2_655
O1 Mn1 1.923(3) 3_665
O2 Mn1 1.931(3) 3_665
O3 C33 1.400(11) .
C33 H33A 0.9800 .
C33 H33B 0.9800 .
C33 H33C 0.9800 .
O7' Mn2 1.912(4) 2_655
C25' C24 1.34(3) .
C25' C26' 1.49(4) .
C25' H25C 0.9900 .
C25' H25D 0.9900 .
C26' C27' 1.55(4) .
C26' H26C 0.9900 .
C26' H26D 0.9900 .
C27' C28 1.55(2) .
C27' H27C 0.9900 .
C27' H27D 0.9900 .
C29 H29A 0.9800 .
C29 H29B 0.9800 .
C29 H29C 0.9800 .
C25 C26 1.472(14) .
C25 C24 1.600(12) .
C25 H25A 0.9900 .
C25 H25B 0.9900 .
C26 C27 1.523(15) .
C26 H26A 0.9900 .
C26 H26B 0.9900 .
C27 C28 1.570(13) .
C27 H27A 0.9900 .
C27 H27B 0.9900 .
O5 Mn5 1.862(4) 3_665
O8 C30 1.364(13) .
O8 H8A 0.9502 .
O8 H8'A 0.9212 .
O8 H8'B 0.8694 .
C30 H30A 0.9800 .
C30 H30B 0.9800 .
C30 H30C 0.9800 .
C30 H8'B 0.6022 .
O10 C32 1.277(15) .
O10 H10C 0.9500 .
O10 H10D 0.8490 .
O10 H10E 0.8601 .
C32 H32A 0.9800 .
C32 H32B 0.9800 .
C32 H32C 0.9800 .
C32 H10E 0.5641 .
O3W H3WA 0.7060 .
O3W H3WB 0.9972 .
O9 C31' 1.28(2) .
O9 C31 1.463(11) .
O11 C1 1.313(7) .
O12 C1 1.220(7) .
O13 C8 1.254(7) .
O13 Mn5 1.962(4) 3_665
O14 C8 1.268(6) .
O15 C15 1.260(6) .
O16 C15 1.260(7) .
O17 C22 1.263(6) .
O18 C22 1.252(6) .
O1W H1WA 0.8497 .
O1W H1WB 0.8499 .
C1 C2 1.513(8) .
C2 C3 1.479(10) .
C2 C7 1.507(10) .
C2 H2A 1.0000 .
C3 C4 1.531(10) .
C3 H3A 0.9900 .
C3 H3B 0.9900 .
C4 C5 1.503(11) .
C4 H4A 0.9900 .
C4 H4B 0.9900 .
C5 C6 1.451(11) .
C5 H5A 0.9900 .
C5 H5B 0.9900 .
C6 C7 1.527(10) .
C6 H6A 0.9900 .
C6 H6B 0.9900 .
C7 H7A 0.9900 .
C7 H7B 0.9900 .
C8 C9 1.520(8) .
C9 C14 1.518(9) .
C9 C10 1.526(8) .
C9 H9A 1.0000 .
C10 C11 1.527(8) .
C10 H10A 0.9900 .
C10 H10B 0.9900 .
C11 C12 1.516(10) .
C11 H11A 0.9900 .
C11 H11B 0.9900 .
C12 C13 1.514(10) .
C12 H12A 0.9900 .
C12 H12B 0.9900 .
C13 C14 1.536(9) .
C13 H13A 0.9900 .
C13 H13B 0.9900 .
C14 H14A 0.9900 .
C14 H14B 0.9900 .
C15 C16 1.514(7) .
C16 C21 1.470(9) .
C16 C17 1.539(9) .
C16 H16A 1.0000 .
C17 C18' 1.485(16) .
C17 C18 1.565(16) .
C17 H17A 0.9900 .
C17 H17B 0.9900 .
C18 C19 1.620(18) .
C18 H18A 0.9900 .
C18 H18B 0.9900 .
C18' C19 1.402(16) .
C18' H18C 0.9900 .
C18' H18D 0.9900 .
C19 C20 1.498(10) .
C19 H19A 0.9900 .
C19 H19B 0.9900 .
C20 C21 1.520(9) .
C20 H20A 0.9900 .
C20 H20B 0.9900 .
C21 H21A 0.9900 .
C21 H21B 0.9900 .
C22 C23 1.522(8) .
C23 C28 1.510(8) .
C23 C24 1.530(9) .
C23 H23A 1.0000 .
C24 H24A 0.9900 .
C24 H24B 0.9900 .
C28 H28A 0.9900 .
C28 H28B 0.9900 .
C31 H31A 0.9800 .
C31 H31B 0.9800 .
C31 H31C 0.9800 .
C31' H31D 0.9800 .
C31' H31E 0.9800 .
C31' H31F 0.9800 .
O2W O2W 0.77(2) 3_665
O2W O2W 0.77(2) 2_655
O2W H2W 0.8499 .
O4W H4WA 0.8500 .
C34 O19 1.605(11) 4
C34 O19 1.605(11) .
C34 H34A 0.9600 .
O19 H19D 0.8501 .
